data_7026745
loop_
_publ_author_name
'Fondo, Matilde'
'Ocampo, Noelia'
'Garc\'ia-Deibe, Ana M'
'Cano, Joan'
'Sanmart\'in, Jes\'us'

_publ_section_title
;
 One pot-synthesis of chiral Ni6 clusters involving Ni3 subunits: a
 combined structural, magnetic and DFT study.
;
_journal_issue 45
_journal_name_full 'Dalton transactions (Cambridge, England : 2003)'
_journal_page_first 10888
_journal_page_last 10899
_journal_paper_doi 10.1039/c0dt00659a
_journal_volume 39
_journal_year 2010
_chemical_formula_moiety 'C60 H69 Cl N8 Ni6 O16, 4(H2 O), 3.5 O'
_chemical_formula_sum 'C60 H77 Cl N8 Ni6 O23.5'
_chemical_formula_weight 1674.01
_chemical_name_systematic
;
?
;
_space_group_IT_number 15
_symmetry_cell_setting monoclinic
_symmetry_space_group_name_Hall '-C 2yc'
_symmetry_space_group_name_H-M 'C 1 2/c 1'
_atom_sites_solution_hydrogens geom
_atom_sites_solution_primary direct
_atom_sites_solution_secondary difmap
_audit_creation_method SHELXL-97
_cell_angle_alpha 90.00
_cell_angle_beta 93.681(3)
_cell_angle_gamma 90.00
_cell_formula_units_Z 4
_cell_length_a 18.863(4)
_cell_length_b 17.737(4)
_cell_length_c 22.319(5)
_cell_measurement_reflns_used 1489
_cell_measurement_temperature 100(2)
_cell_measurement_theta_max 27.05
_cell_measurement_theta_min 2.74
_cell_volume 7452(3)
_computing_cell_refinement 'BRUKER Smart'
_computing_data_collection 'BRUKER Smart'
_computing_publication_material 'Wingx 1.70.01 (Farrugia, 1999)'
_computing_structure_refinement 'SHELXL-97 (Sheldrick, 1997)'
_computing_structure_solution 'SIR92 (Altomare, 1993)'
_diffrn_ambient_temperature 100(2)
_diffrn_measured_fraction_theta_full 0.999
_diffrn_measured_fraction_theta_max 0.999
_diffrn_measurement_device_type 'Bruker CCD SMART1000 '
_diffrn_measurement_method 'omega/phi scans'
_diffrn_radiation_monochromator graphite
_diffrn_radiation_source 'fine-focus sealed tube'
_diffrn_radiation_type MoK\a
_diffrn_radiation_wavelength 0.71073
_diffrn_reflns_av_R_equivalents 0.0627
_diffrn_reflns_av_sigmaI/netI 0.0167
_diffrn_reflns_limit_h_max 22
_diffrn_reflns_limit_h_min -22
_diffrn_reflns_limit_k_max 21
_diffrn_reflns_limit_k_min 0
_diffrn_reflns_limit_l_max 27
_diffrn_reflns_limit_l_min 0
_diffrn_reflns_number 63329
_diffrn_reflns_theta_full 25.50
_diffrn_reflns_theta_max 25.50
_diffrn_reflns_theta_min 1.79
_exptl_absorpt_coefficient_mu 1.597
_exptl_absorpt_correction_T_max 0.5993
_exptl_absorpt_correction_T_min 0.4150
_exptl_absorpt_correction_type multi-scan
_exptl_absorpt_process_details SADABS
_exptl_crystal_colour green
_exptl_crystal_density_diffrn 1.492
_exptl_crystal_density_method 'not measured'
_exptl_crystal_description prism
_exptl_crystal_F_000 3464
_exptl_crystal_size_max 0.57
_exptl_crystal_size_mid 0.44
_exptl_crystal_size_min 0.32
_refine_diff_density_max 1.132
_refine_diff_density_min -0.887
_refine_diff_density_rms 0.103
_refine_ls_extinction_method none
_refine_ls_goodness_of_fit_ref 1.097
_refine_ls_hydrogen_treatment mixed
_refine_ls_matrix_type full
_refine_ls_number_parameters 478
_refine_ls_number_reflns 6947
_refine_ls_number_restraints 0
_refine_ls_restrained_S_all 1.097
_refine_ls_R_factor_all 0.0388
_refine_ls_R_factor_gt 0.0343
_refine_ls_shift/su_max 0.002
_refine_ls_shift/su_mean 0.000
_refine_ls_structure_factor_coef Fsqd
_refine_ls_weighting_details 'calc w=1/[\s^2^(Fo^2^)+(0.0534P)^2^+29.9619P] where P=(Fo^2^+2Fc^2^)/3'
_refine_ls_weighting_scheme calc
_refine_ls_wR_factor_gt 0.1007
_refine_ls_wR_factor_ref 0.1038
_reflns_number_gt 6138
_reflns_number_total 6947
_reflns_threshold_expression >2sigma(I)
_cod_data_source_file c0dt00659a.txt
_cod_data_source_block 1.7.5H2O
_cod_depositor_comments
;
The following automatic conversions were performed:

'_symmetry_cell_setting' value 'Monoclinic' changed to 'monoclinic'
according to /home/saulius/struct/CIF-dictionaries/cif_core.dic
dictionary named 'cif_core.dic' version 2.4.2 from 2011-04-26.

Automatic conversion script
Id: cif_fix_values 1891 2012-01-12 08:04:46Z andrius 
;
_cod_original_sg_symbol_H-M 'C 2/c'
_cod_original_formula_sum 'C60 H77 Cl N8 Ni6 O23.50'
_cod_database_code 7026745

loop_
_symmetry_equiv_pos_as_xyz
'x, y, z'
'-x, y, -z+1/2'
'x+1/2, y+1/2, z'
'-x+1/2, y+1/2, -z+1/2'
'-x, -y, -z'
'x, -y, z-1/2'
'-x+1/2, -y+1/2, -z'
'x+1/2, -y+1/2, z-1/2'

loop_
_atom_site_label
_atom_site_type_symbol
_atom_site_fract_x
_atom_site_fract_y
_atom_site_fract_z
_atom_site_U_iso_or_equiv
_atom_site_adp_type
_atom_site_occupancy
_atom_site_symmetry_multiplicity
_atom_site_calc_flag
_atom_site_refinement_flags
_atom_site_disorder_assembly
_atom_site_disorder_group
Ni11 Ni 0.711845(18) 0.14576(2) 0.753267(15) 0.01484(10) Uani 1 1 d . . .
Ni12 Ni 0.600912(19) 0.03590(2) 0.701436(15) 0.01535(10) Uani 1 1 d . . .
Ni13 Ni 0.582110(18) 0.236964(19) 0.762282(15) 0.01208(10) Uani 1 1 d . . .
Cl1 Cl 0.5000 -0.02109(6) 0.7500 0.0206(2) Uani 1 2 d S . .
O101 O 0.67596(10) 0.24553(11) 0.72137(9) 0.0158(4) Uani 1 1 d . . .
O102 O 0.53464(11) 0.09366(11) 0.64210(9) 0.0176(4) Uani 1 1 d . . .
O103 O 0.68506(10) 0.09371(11) 0.67110(8) 0.0165(4) Uani 1 1 d . . .
N101 N 0.80898(13) 0.17013(14) 0.72775(11) 0.0197(5) Uani 1 1 d . . .
N102 N 0.59492(14) -0.05249(14) 0.64364(11) 0.0207(5) Uani 1 1 d . . .
N103 N 0.76142(13) 0.04647(15) 0.78660(11) 0.0206(5) Uani 1 1 d . . .
N104 N 0.67768(14) -0.03922(14) 0.75082(11) 0.0208(5) Uani 1 1 d . . .
O3W O 0.51095(10) 0.21935(12) 0.68946(9) 0.0134(4) Uani 1 1 d . . .
O1H O 0.60744(10) 0.12356(11) 0.76367(9) 0.0151(4) Uani 1 1 d . . .
O13 O 0.63503(10) 0.26110(11) 0.84249(9) 0.0171(4) Uani 1 1 d . . .
O11 O 0.73444(11) 0.19306(12) 0.83738(9) 0.0206(4) Uani 1 1 d . . .
O31 O 0.55961(10) 0.34811(11) 0.75589(9) 0.0152(4) Uani 1 1 d . . .
C10 C 0.69528(15) 0.23823(16) 0.86275(13) 0.0179(6) Uani 1 1 d . . .
C11 C 0.72095(18) 0.26802(19) 0.92382(14) 0.0260(7) Uani 1 1 d . . .
H11A H 0.7678 0.2468 0.9353 0.039 Uiso 1 1 calc R . .
H11B H 0.6874 0.2534 0.9535 0.039 Uiso 1 1 calc R . .
H11C H 0.7243 0.3231 0.9222 0.039 Uiso 1 1 calc R . .
C30 C 0.5000 0.3796(2) 0.7500 0.0166(8) Uani 1 2 d S . .
C31 C 0.5000 0.4648(3) 0.7500 0.0363(13) Uani 1 2 d S . .
H31A H 0.5456 0.4832 0.7370 0.054 Uiso 0.50 1 calc PR . .
H31B H 0.4931 0.4832 0.7906 0.054 Uiso 0.50 1 calc PR . .
H31C H 0.4614 0.4832 0.7223 0.054 Uiso 0.50 1 calc PR . .
C100 C 0.69786(15) 0.27524(15) 0.67195(12) 0.0149(6) Uani 1 1 d . . .
C101 C 0.65442(16) 0.32674(16) 0.63846(13) 0.0180(6) Uani 1 1 d . . .
H101 H 0.6101 0.3413 0.6529 0.022 Uiso 1 1 calc R . .
C102 C 0.67483(18) 0.35644(17) 0.58518(14) 0.0237(7) Uani 1 1 d . . .
H102 H 0.6439 0.3903 0.5633 0.028 Uiso 1 1 calc R . .
C103 C 0.74001(19) 0.33780(18) 0.56278(14) 0.0274(7) Uani 1 1 d . . .
H103 H 0.7533 0.3578 0.5256 0.033 Uiso 1 1 calc R . .
C104 C 0.78445(17) 0.28981(18) 0.59584(14) 0.0244(7) Uani 1 1 d . . .
H104 H 0.8293 0.2778 0.5813 0.029 Uiso 1 1 calc R . .
C105 C 0.76594(16) 0.25772(16) 0.65040(13) 0.0184(6) Uani 1 1 d . . .
C106 C 0.81843(16) 0.20966(17) 0.68097(13) 0.0205(6) Uani 1 1 d . . .
H106 H 0.8639 0.2072 0.6650 0.025 Uiso 1 1 calc R . .
C107 C 0.86523(16) 0.11940(19) 0.75162(15) 0.0255(7) Uani 1 1 d . . .
H10A H 0.9063 0.1491 0.7685 0.031 Uiso 1 1 calc R . .
H10B H 0.8815 0.0870 0.7191 0.031 Uiso 1 1 calc R . .
C108 C 0.83549(16) 0.07037(19) 0.80095(14) 0.0259(7) Uani 1 1 d . . .
H10C H 0.8657 0.0250 0.8071 0.031 Uiso 1 1 calc R . .
H10D H 0.8379 0.0991 0.8391 0.031 Uiso 1 1 calc R . .
C109 C 0.72819(17) 0.01762(18) 0.84120(13) 0.0240(7) Uani 1 1 d . . .
H10E H 0.7061 0.0593 0.8629 0.029 Uiso 1 1 calc R . .
H10F H 0.7640 -0.0075 0.8688 0.029 Uiso 1 1 calc R . .
C110 C 0.67246(18) -0.03815(18) 0.81740(13) 0.0248(7) Uani 1 1 d . . .
H11D H 0.6820 -0.0889 0.8346 0.030 Uiso 1 1 calc R . .
H11E H 0.6245 -0.0219 0.8276 0.030 Uiso 1 1 calc R . .
C111 C 0.66084(18) -0.11489(17) 0.72592(15) 0.0260(7) Uani 1 1 d . . .
H11F H 0.6187 -0.1352 0.7447 0.031 Uiso 1 1 calc R . .
H11G H 0.7012 -0.1492 0.7360 0.031 Uiso 1 1 calc R . .
C112 C 0.64609(18) -0.11286(17) 0.65823(15) 0.0258(7) Uani 1 1 d . . .
H11H H 0.6907 -0.1033 0.6384 0.031 Uiso 1 1 calc R . .
H11I H 0.6265 -0.1619 0.6438 0.031 Uiso 1 1 calc R . .
C113 C 0.54399(17) -0.06511(17) 0.60422(13) 0.0230(6) Uani 1 1 d . . .
H113 H 0.5430 -0.1133 0.5855 0.028 Uiso 1 1 calc R . .
C114 C 0.48779(16) -0.01308(17) 0.58538(13) 0.0209(6) Uani 1 1 d . . .
C115 C 0.43413(18) -0.04086(19) 0.54467(14) 0.0261(7) Uani 1 1 d . . .
H115 H 0.4358 -0.0920 0.5322 0.031 Uiso 1 1 calc R . .
C116 C 0.37911(18) 0.0042(2) 0.52233(14) 0.0281(7) Uani 1 1 d . . .
H116 H 0.3429 -0.0157 0.4953 0.034 Uiso 1 1 calc R . .
C117 C 0.37736(17) 0.07904(19) 0.53989(13) 0.0245(7) Uani 1 1 d . . .
H117 H 0.3401 0.1108 0.5241 0.029 Uiso 1 1 calc R . .
C118 C 0.42924(16) 0.10819(18) 0.58011(13) 0.0211(6) Uani 1 1 d . . .
H118 H 0.4268 0.1597 0.5916 0.025 Uiso 1 1 calc R . .
C119 C 0.48539(15) 0.06324(17) 0.60434(12) 0.0178(6) Uani 1 1 d . . .
C120 C 0.75368(16) -0.01910(17) 0.74517(13) 0.0209(6) Uani 1 1 d . . .
H120 H 0.7841 -0.0613 0.7619 0.025 Uiso 1 1 calc R . .
C121 C 0.77369(16) -0.00238(17) 0.68239(13) 0.0196(6) Uani 1 1 d . . .
C122 C 0.82841(16) -0.04316(17) 0.65855(14) 0.0224(6) Uani 1 1 d . . .
H122 H 0.8518 -0.0818 0.6817 0.027 Uiso 1 1 calc R . .
C123 C 0.84888(17) -0.02752(18) 0.60109(14) 0.0258(7) Uani 1 1 d . . .
H123 H 0.8863 -0.0551 0.5849 0.031 Uiso 1 1 calc R . .
C124 C 0.81381(17) 0.02898(18) 0.56770(14) 0.0253(7) Uani 1 1 d . . .
H124 H 0.8277 0.0401 0.5285 0.030 Uiso 1 1 calc R . .
C125 C 0.75879(16) 0.06928(17) 0.59093(13) 0.0198(6) Uani 1 1 d . . .
H125 H 0.7354 0.1077 0.5675 0.024 Uiso 1 1 calc R . .
C126 C 0.73744(15) 0.05391(16) 0.64860(13) 0.0167(6) Uani 1 1 d . . .
H1H H 0.601(2) 0.105(2) 0.7922(18) 0.028(11) Uiso 1 1 d . . .
H3W1 H 0.5097(18) 0.251(2) 0.6639(16) 0.016(9) Uiso 1 1 d . . .
H3W2 H 0.516(2) 0.173(3) 0.6729(19) 0.042(12) Uiso 1 1 d . . .
O1W O 0.47794(13) 0.32815(14) 0.60565(12) 0.0248(5) Uani 1 1 d . . .
H1W1 H 0.442(3) 0.318(3) 0.615(2) 0.044(16) Uiso 1 1 d . . .
H1W2 H 0.481(3) 0.313(3) 0.575(2) 0.045(16) Uiso 1 1 d . . .
O2W O 0.61071(12) 0.17837(12) 0.55532(10) 0.0259(5) Uani 1 1 d . . .
H2W1 H 0.6051 0.1546 0.5813 0.040 Uiso 1 1 d . . .
H2W2 H 0.5736 0.1971 0.5364 0.040 Uiso 1 1 d . . .
O4W O 0.5020(3) 0.2609(4) 0.4967(3) 0.0283(15) Uiso 0.50 1 d P A 1
O5W O 0.5253(3) 0.2954(4) 0.4477(3) 0.0318(14) Uiso 0.50 1 d P B 2
O6W O 0.4932(5) 0.2392(6) 0.4951(4) 0.024(2) Uiso 0.25 1 d P C 3
O7W O 0.5453(12) 0.2372(13) 0.4475(10) 0.027(5) Uiso 0.10 1 d P D 4
O8W O 0.4675(6) 0.3439(7) 0.4210(5) 0.024(2) Uiso 0.20 1 d P E 5
O9W' O 0.4806(13) 0.3747(15) 0.4355(11) 0.027(5) Uiso 0.10 1 d P F 6
O9W" O 0.4595(11) 0.3628(12) 0.4780(9) 0.020(4) Uiso 0.10 1 d P G 7

loop_
_atom_site_aniso_label
_atom_site_aniso_U_11
_atom_site_aniso_U_22
_atom_site_aniso_U_33
_atom_site_aniso_U_23
_atom_site_aniso_U_13
_atom_site_aniso_U_12
Ni11 0.01510(19) 0.0168(2) 0.01251(18) 0.00036(13) 0.00005(13) 0.00355(13)
Ni12 0.0197(2) 0.01248(19) 0.01402(19) -0.00034(13) 0.00195(14) 0.00234(14)
Ni13 0.01363(18) 0.01203(19) 0.01046(18) -0.00044(12) -0.00015(13) 0.00094(13)
Cl1 0.0248(5) 0.0160(5) 0.0218(5) 0.000 0.0068(4) 0.000
O101 0.0170(10) 0.0171(10) 0.0135(9) 0.0010(8) 0.0021(7) 0.0009(8)
O102 0.0218(10) 0.0150(10) 0.0157(10) -0.0033(8) -0.0013(8) 0.0007(8)
O103 0.0189(10) 0.0154(10) 0.0153(10) -0.0002(8) 0.0019(8) 0.0037(8)
N101 0.0167(12) 0.0214(13) 0.0208(13) -0.0038(10) -0.0002(10) 0.0034(10)
N102 0.0265(14) 0.0158(12) 0.0205(13) -0.0016(10) 0.0068(10) 0.0026(10)
N103 0.0211(13) 0.0271(14) 0.0135(12) 0.0006(10) 0.0004(10) 0.0080(11)
N104 0.0275(14) 0.0169(12) 0.0185(13) 0.0029(10) 0.0058(10) 0.0058(10)
O3W 0.0167(10) 0.0121(10) 0.0115(9) 0.0015(8) 0.0002(7) 0.0000(8)
O1H 0.0191(10) 0.0147(10) 0.0117(10) 0.0023(8) 0.0020(8) 0.0008(8)
O13 0.0169(10) 0.0202(10) 0.0141(10) -0.0016(8) -0.0005(8) 0.0006(8)
O31 0.0146(10) 0.0137(10) 0.0172(10) -0.0013(7) 0.0009(7) 0.0009(8)
O11 0.0198(10) 0.0260(11) 0.0156(10) -0.0016(8) -0.0023(8) 0.0054(9)
C10 0.0199(15) 0.0198(15) 0.0138(14) 0.0022(11) -0.0014(11) -0.0010(12)
C11 0.0277(17) 0.0336(18) 0.0157(15) -0.0030(13) -0.0058(12) 0.0033(14)
C30 0.019(2) 0.015(2) 0.0151(19) 0.000 0.0021(15) 0.000
C31 0.018(2) 0.015(2) 0.076(4) 0.000 0.002(2) 0.000
C100 0.0189(14) 0.0129(13) 0.0130(13) -0.0036(10) 0.0002(11) -0.0026(11)
C101 0.0196(14) 0.0175(14) 0.0170(14) -0.0007(11) 0.0018(11) -0.0027(11)
C102 0.0322(17) 0.0202(15) 0.0182(15) 0.0037(12) -0.0009(12) -0.0017(13)
C103 0.0393(19) 0.0254(16) 0.0187(15) 0.0016(13) 0.0104(13) -0.0040(14)
C104 0.0280(16) 0.0240(16) 0.0226(15) -0.0041(13) 0.0120(13) -0.0029(13)
C105 0.0218(15) 0.0161(14) 0.0177(14) -0.0053(11) 0.0050(11) -0.0036(11)
C106 0.0173(14) 0.0214(15) 0.0233(15) -0.0063(12) 0.0050(11) -0.0028(12)
C107 0.0163(15) 0.0309(17) 0.0290(17) 0.0002(14) -0.0005(12) 0.0050(13)
C108 0.0216(16) 0.0341(18) 0.0216(15) 0.0004(13) -0.0027(12) 0.0107(13)
C109 0.0336(17) 0.0251(16) 0.0134(14) 0.0039(12) 0.0026(12) 0.0101(13)
C110 0.0339(18) 0.0234(16) 0.0178(15) 0.0067(12) 0.0066(13) 0.0080(13)
C111 0.0328(18) 0.0159(15) 0.0295(17) 0.0018(12) 0.0038(13) 0.0051(13)
C112 0.0316(17) 0.0160(15) 0.0303(17) -0.0051(12) 0.0054(13) 0.0055(13)
C113 0.0326(17) 0.0169(15) 0.0203(15) -0.0043(12) 0.0071(13) -0.0030(13)
C114 0.0239(15) 0.0218(15) 0.0174(14) -0.0046(12) 0.0044(12) -0.0040(12)
C115 0.0329(18) 0.0257(17) 0.0198(15) -0.0075(12) 0.0028(13) -0.0067(14)
C116 0.0299(17) 0.0368(19) 0.0174(15) -0.0074(13) -0.0005(13) -0.0106(14)
C117 0.0224(15) 0.0338(18) 0.0170(14) -0.0016(13) 0.0000(12) -0.0026(13)
C118 0.0254(16) 0.0219(15) 0.0158(14) -0.0028(11) -0.0003(12) -0.0013(12)
C119 0.0214(15) 0.0206(15) 0.0117(13) -0.0025(11) 0.0043(11) -0.0033(12)
C120 0.0245(15) 0.0181(15) 0.0203(15) 0.0023(12) 0.0027(12) 0.0086(12)
C121 0.0234(15) 0.0188(15) 0.0167(14) 0.0009(11) 0.0015(11) 0.0039(12)
C122 0.0228(15) 0.0197(15) 0.0247(16) 0.0011(12) 0.0013(12) 0.0075(12)
C123 0.0263(16) 0.0265(17) 0.0256(16) -0.0001(13) 0.0085(13) 0.0099(13)
C124 0.0294(17) 0.0283(17) 0.0190(15) 0.0021(13) 0.0090(13) 0.0066(13)
C125 0.0243(15) 0.0193(15) 0.0157(14) 0.0016(11) 0.0007(11) 0.0036(12)
C126 0.0178(14) 0.0154(14) 0.0169(14) -0.0019(11) 0.0005(11) 0.0030(11)
O1W 0.0217(13) 0.0292(13) 0.0239(13) 0.0083(10) 0.0051(10) 0.0038(10)
O2W 0.0343(13) 0.0224(11) 0.0206(11) 0.0019(9) -0.0012(9) -0.0005(9)

loop_
_atom_type_symbol
_atom_type_description
_atom_type_scat_dispersion_real
_atom_type_scat_dispersion_imag
_atom_type_scat_source
C C 0.0033 0.0016 'International Tables Vol C Tables 4.2.6.8 and 6.1.1.4'
H H 0.0000 0.0000 'International Tables Vol C Tables 4.2.6.8 and 6.1.1.4'
N N 0.0061 0.0033 'International Tables Vol C Tables 4.2.6.8 and 6.1.1.4'
O O 0.0106 0.0060 'International Tables Vol C Tables 4.2.6.8 and 6.1.1.4'
Ni Ni 0.3393 1.1124 'International Tables Vol C Tables 4.2.6.8 and 6.1.1.4'
Cl Cl 0.1484 0.1585 'International Tables Vol C Tables 4.2.6.8 and 6.1.1.4'

loop_
_geom_angle_atom_site_label_1
_geom_angle_atom_site_label_2
_geom_angle_atom_site_label_3
_geom_angle
_geom_angle_site_symmetry_1
_geom_angle_site_symmetry_3
N101 Ni11 O101 90.15(9) . .
N101 Ni11 O1H 169.87(9) . .
O101 Ni11 O1H 84.51(8) . .
N101 Ni11 O11 91.80(9) . .
O101 Ni11 O11 90.54(8) . .
O1H Ni11 O11 96.83(8) . .
N101 Ni11 O103 91.14(9) . .
O101 Ni11 O103 91.21(8) . .
O1H Ni11 O103 80.40(8) . .
O11 Ni11 O103 176.57(8) . .
N101 Ni11 N103 83.53(10) . .
O101 Ni11 N103 173.35(9) . .
O1H Ni11 N103 102.04(9) . .
O11 Ni11 N103 87.58(9) . .
O103 Ni11 N103 91.00(9) . .
N101 Ni11 Ni13 132.81(8) . .
O101 Ni11 Ni13 43.88(6) . .
O1H Ni11 Ni13 44.43(6) . .
O11 Ni11 Ni13 80.78(6) . .
O103 Ni11 Ni13 98.48(5) . .
N103 Ni11 Ni13 141.74(7) . .
N102 Ni12 O102 88.19(9) . .
N102 Ni12 O103 100.95(9) . .
O102 Ni12 O103 89.40(8) . .
N102 Ni12 O1H 177.67(9) . .
O102 Ni12 O1H 93.76(8) . .
O103 Ni12 O1H 80.35(8) . .
N102 Ni12 N104 81.90(10) . .
O102 Ni12 N104 169.20(9) . .
O103 Ni12 N104 88.27(9) . .
O1H Ni12 N104 96.24(9) . .
N102 Ni12 Cl1 87.11(7) . .
O102 Ni12 Cl1 91.90(6) . .
O103 Ni12 Cl1 171.87(6) . .
O1H Ni12 Cl1 91.56(6) . .
N104 Ni12 Cl1 91.90(7) . .
O31 Ni13 O13 86.90(8) . .
O31 Ni13 O101 94.58(8) . .
O13 Ni13 O101 89.28(8) . .
O31 Ni13 O3W 88.23(8) . .
O13 Ni13 O3W 168.62(8) . .
O101 Ni13 O3W 101.36(8) . .
O31 Ni13 O1H 176.52(8) . .
O13 Ni13 O1H 95.25(8) . .
O101 Ni13 O1H 82.73(8) . .
O3W Ni13 O1H 90.14(8) . .
O31 Ni13 O3W 90.15(8) . 2_656
O13 Ni13 O3W 87.70(8) . 2_656
O101 Ni13 O3W 174.25(8) . 2_656
O3W Ni13 O3W 82.03(9) . 2_656
O1H Ni13 O3W 92.68(8) . 2_656
O31 Ni13 Ni11 134.56(6) . .
O13 Ni13 Ni11 79.25(6) . .
O101 Ni13 Ni11 42.81(6) . .
O3W Ni13 Ni11 111.32(6) . .
O1H Ni13 Ni11 43.59(6) . .
O3W Ni13 Ni11 131.66(6) 2_656 .
Ni12 Cl1 Ni12 131.61(5) . 2_656
C100 O101 Ni11 122.30(17) . .
C100 O101 Ni13 137.03(18) . .
Ni11 O101 Ni13 93.31(8) . .
C119 O102 Ni12 125.67(18) . .
C126 O103 Ni12 117.91(17) . .
C126 O103 Ni11 114.86(17) . .
Ni12 O103 Ni11 94.60(8) . .
C106 N101 C107 119.8(3) . .
C106 N101 Ni11 121.9(2) . .
C107 N101 Ni11 114.8(2) . .
C113 N102 C112 118.7(3) . .
C113 N102 Ni12 125.5(2) . .
C112 N102 Ni12 114.5(2) . .
C108 N103 C120 114.4(2) . .
C108 N103 C109 111.2(2) . .
C120 N103 C109 102.1(2) . .
C108 N103 Ni11 103.24(19) . .
C120 N103 Ni11 114.24(18) . .
C109 N103 Ni11 111.95(18) . .
C111 N104 C120 111.7(2) . .
C111 N104 C110 111.0(2) . .
C120 N104 C110 101.9(2) . .
C111 N104 Ni12 103.99(19) . .
C120 N104 Ni12 114.62(18) . .
C110 N104 Ni12 113.90(18) . .
Ni13 O3W Ni13 95.42(8) . 2_656
Ni13 O3W H3W1 116(2) . .
Ni13 O3W H3W1 106(2) 2_656 .
Ni13 O3W H3W2 112(3) . .
Ni13 O3W H3W2 117(3) 2_656 .
H3W1 O3W H3W2 110(4) . .
Ni11 O1H Ni13 91.97(8) . .
Ni11 O1H Ni12 94.85(8) . .
Ni13 O1H Ni12 135.44(11) . .
Ni11 O1H H1H 114(3) . .
Ni13 O1H H1H 113(3) . .
Ni12 O1H H1H 104(3) . .
C10 O13 Ni13 128.75(18) . .
C30 O31 Ni13 128.6(2) . .
C10 O11 Ni11 125.17(18) . .
O11 C10 O13 126.0(3) . .
O11 C10 C11 117.9(3) . .
O13 C10 C11 116.1(3) . .
C10 C11 H11A 109.5 . .
C10 C11 H11B 109.5 . .
H11A C11 H11B 109.5 . .
C10 C11 H11C 109.5 . .
H11A C11 H11C 109.5 . .
H11B C11 H11C 109.5 . .
O31 C30 O31 127.2(4) . 2_656
O31 C30 C31 116.41(19) . .
O31 C30 C31 116.41(19) 2_656 .
C30 C31 H31A 109.5 . .
C30 C31 H31B 109.5 . .
H31A C31 H31B 109.5 . .
C30 C31 H31C 109.5 . .
H31A C31 H31C 109.5 . .
H31B C31 H31C 109.5 . .
O101 C100 C101 120.2(3) . .
O101 C100 C105 122.1(3) . .
C101 C100 C105 117.7(3) . .
C102 C101 C100 121.4(3) . .
C102 C101 H101 119.3 . .
C100 C101 H101 119.3 . .
C101 C102 C103 121.3(3) . .
C101 C102 H102 119.3 . .
C103 C102 H102 119.3 . .
C104 C103 C102 118.3(3) . .
C104 C103 H103 120.8 . .
C102 C103 H103 120.8 . .
C103 C104 C105 122.5(3) . .
C103 C104 H104 118.7 . .
C105 C104 H104 118.7 . .
C104 C105 C100 118.7(3) . .
C104 C105 C106 116.5(3) . .
C100 C105 C106 124.8(3) . .
N101 C106 C105 125.6(3) . .
N101 C106 H106 117.2 . .
C105 C106 H106 117.2 . .
N101 C107 C108 108.6(2) . .
N101 C107 H10A 110.0 . .
C108 C107 H10A 110.0 . .
N101 C107 H10B 110.0 . .
C108 C107 H10B 110.0 . .
H10A C107 H10B 108.4 . .
N103 C108 C107 113.0(2) . .
N103 C108 H10C 109.0 . .
C107 C108 H10C 109.0 . .
N103 C108 H10D 109.0 . .
C107 C108 H10D 109.0 . .
H10C C108 H10D 107.8 . .
N103 C109 C110 104.8(2) . .
N103 C109 H10E 110.8 . .
C110 C109 H10E 110.8 . .
N103 C109 H10F 110.8 . .
C110 C109 H10F 110.8 . .
H10E C109 H10F 108.9 . .
N104 C110 C109 105.6(2) . .
N104 C110 H11D 110.6 . .
C109 C110 H11D 110.6 . .
N104 C110 H11E 110.6 . .
C109 C110 H11E 110.6 . .
H11D C110 H11E 108.8 . .
N104 C111 C112 111.9(3) . .
N104 C111 H11F 109.2 . .
C112 C111 H11F 109.2 . .
N104 C111 H11G 109.2 . .
C112 C111 H11G 109.2 . .
H11F C111 H11G 107.9 . .
N102 C112 C111 108.3(2) . .
N102 C112 H11H 110.0 . .
C111 C112 H11H 110.0 . .
N102 C112 H11I 110.0 . .
C111 C112 H11I 110.0 . .
H11H C112 H11I 108.4 . .
N102 C113 C114 126.3(3) . .
N102 C113 H113 116.9 . .
C114 C113 H113 116.9 . .
C115 C114 C119 119.4(3) . .
C115 C114 C113 116.6(3) . .
C119 C114 C113 123.9(3) . .
C116 C115 C114 121.6(3) . .
C116 C115 H115 119.2 . .
C114 C115 H115 119.2 . .
C115 C116 C117 119.0(3) . .
C115 C116 H116 120.5 . .
C117 C116 H116 120.5 . .
C116 C117 C118 120.8(3) . .
C116 C117 H117 119.6 . .
C118 C117 H117 119.6 . .
C117 C118 C119 121.4(3) . .
C117 C118 H118 119.3 . .
C119 C118 H118 119.3 . .
O102 C119 C118 119.5(3) . .
O102 C119 C114 122.8(3) . .
C118 C119 C114 117.6(3) . .
N103 C120 N104 101.0(2) . .
N103 C120 C121 113.9(2) . .
N104 C120 C121 115.2(2) . .
N103 C120 H120 108.8 . .
N104 C120 H120 108.8 . .
C121 C120 H120 108.8 . .
C122 C121 C126 120.8(3) . .
C122 C121 C120 119.3(3) . .
C126 C121 C120 119.9(3) . .
C123 C122 C121 120.3(3) . .
C123 C122 H122 119.8 . .
C121 C122 H122 119.8 . .
C124 C123 C122 119.2(3) . .
C124 C123 H123 120.4 . .
C122 C123 H123 120.4 . .
C125 C124 C123 120.8(3) . .
C125 C124 H124 119.6 . .
C123 C124 H124 119.6 . .
C124 C125 C126 120.6(3) . .
C124 C125 H125 119.7 . .
C126 C125 H125 119.7 . .
O103 C126 C125 120.3(3) . .
O103 C126 C121 121.3(3) . .
C125 C126 C121 118.3(3) . .
H1W1 O1W H1W2 106(5) . .
H2W1 O2W H2W2 117.2 . .

loop_
_geom_bond_atom_site_label_1
_geom_bond_atom_site_label_2
_geom_bond_distance
_geom_bond_site_symmetry_2
Ni11 N101 2.000(3) .
Ni11 O101 2.009(2) .
Ni11 O1H 2.036(2) .
Ni11 O11 2.075(2) .
Ni11 O103 2.086(2) .
Ni11 N103 2.107(3) .
Ni11 Ni13 2.9511(7) .
Ni12 N102 2.029(3) .
Ni12 O102 2.038(2) .
Ni12 O103 2.041(2) .
Ni12 O1H 2.083(2) .
Ni12 N104 2.209(3) .
Ni12 Cl1 2.4668(6) .
Ni13 O31 2.020(2) .
Ni13 O13 2.038(2) .
Ni13 O101 2.049(2) .
Ni13 O3W 2.064(2) .
Ni13 O1H 2.067(2) .
Ni13 O3W 2.140(2) 2_656
Cl1 Ni12 2.4668(6) 2_656
O101 C100 1.313(3) .
O102 C119 1.328(3) .
O103 C126 1.338(3) .
N101 C106 1.280(4) .
N101 C107 1.465(4) .
N102 C113 1.280(4) .
N102 C112 1.464(4) .
N103 C108 1.475(4) .
N103 C120 1.487(4) .
N103 C109 1.496(4) .
N104 C111 1.479(4) .
N104 C120 1.491(4) .
N104 C110 1.496(4) .
O3W Ni13 2.140(2) 2_656
O3W H3W1 0.80(4) .
O3W H3W2 0.90(5) .
O1H H1H 0.73(4) .
O13 C10 1.263(4) .
O31 C30 1.255(3) .
O11 C10 1.250(4) .
C10 C11 1.512(4) .
C11 H11A 0.9800 .
C11 H11B 0.9800 .
C11 H11C 0.9800 .
C30 O31 1.255(3) 2_656
C30 C31 1.512(6) .
C31 H31A 0.9800 .
C31 H31B 0.9800 .
C31 H31C 0.9800 .
C100 C101 1.409(4) .
C100 C105 1.434(4) .
C101 C102 1.378(4) .
C101 H101 0.9500 .
C102 C103 1.396(5) .
C102 H102 0.9500 .
C103 C104 1.376(5) .
C103 H103 0.9500 .
C104 C105 1.408(4) .
C104 H104 0.9500 .
C105 C106 1.444(4) .
C106 H106 0.9500 .
C107 C108 1.537(5) .
C107 H10A 0.9900 .
C107 H10B 0.9900 .
C108 H10C 0.9900 .
C108 H10D 0.9900 .
C109 C110 1.515(5) .
C109 H10E 0.9900 .
C109 H10F 0.9900 .
C110 H11D 0.9900 .
C110 H11E 0.9900 .
C111 C112 1.519(5) .
C111 H11F 0.9900 .
C111 H11G 0.9900 .
C112 H11H 0.9900 .
C112 H11I 0.9900 .
C113 C114 1.448(5) .
C113 H113 0.9500 .
C114 C115 1.405(4) .
C114 C119 1.420(4) .
C115 C116 1.378(5) .
C115 H115 0.9500 .
C116 C117 1.384(5) .
C116 H116 0.9500 .
C117 C118 1.385(4) .
C117 H117 0.9500 .
C118 C119 1.406(4) .
C118 H118 0.9500 .
C120 C121 1.504(4) .
C120 H120 1.0000 .
C121 C122 1.394(4) .
C121 C126 1.403(4) .
C122 C123 1.391(4) .
C122 H122 0.9500 .
C123 C124 1.391(5) .
C123 H123 0.9500 .
C124 C125 1.388(4) .
C124 H124 0.9500 .
C125 C126 1.400(4) .
C125 H125 0.9500 .
O1W H1W1 0.75(5) .
O1W H1W2 0.74(5) .
O2W H2W1 0.7293 .
O2W H2W2 0.8607 .

loop_
_geom_hbond_atom_site_label_D
_geom_hbond_atom_site_label_H
_geom_hbond_atom_site_label_A
_geom_hbond_distance_DH
_geom_hbond_distance_HA
_geom_hbond_distance_DA
_geom_hbond_angle_DHA
_geom_hbond_site_symmetry_A
O3W H3W1 O1W 0.80(4) 1.96(4) 2.731(3) 164(3) .
O3W H3W2 O102 0.90(5) 1.62(5) 2.520(3) 173(4) .
O1W H1W1 O13 0.75(5) 2.05(6) 2.759(3) 158(5) 2_656
O1W H1W2 O4W 0.74(5) 2.04(6) 2.772(6) 170(5) .
O1W H1W2 O6W 0.74(5) 2.23(6) 2.957(10) 165(5) .
O1W H1W2 O9W" 0.74(5) 2.35(6) 2.91(2) 134(5) .
O2W H2W1 O102 0.73 2.24 2.903(3) 152.0 .
O2W H2W1 O103 0.73 2.66 3.230(3) 136.7 .
O2W H2W2 O6W 0.86 1.88 2.739(9) 179.3 .
O2W H2W2 O4W 0.86 1.93 2.779(6) 166.7 .
O2W H2W2 O7W 0.86 2.14 2.83(2) 136.8 .

loop_
_geom_torsion_atom_site_label_1
_geom_torsion_atom_site_label_2
_geom_torsion_atom_site_label_3
_geom_torsion_atom_site_label_4
_geom_torsion
_geom_torsion_site_symmetry_1
_geom_torsion_site_symmetry_4
N101 Ni11 Ni13 O31 -9.39(13) . .
O101 Ni11 Ni13 O31 -26.05(11) . .
O1H Ni11 Ni13 O31 -175.79(12) . .
O11 Ni11 Ni13 O31 74.47(10) . .
O103 Ni11 Ni13 O31 -108.92(10) . .
N103 Ni11 Ni13 O31 148.51(14) . .
N101 Ni11 Ni13 O13 -84.07(11) . .
O101 Ni11 Ni13 O13 -100.73(10) . .
O1H Ni11 Ni13 O13 109.54(10) . .
O11 Ni11 Ni13 O13 -0.20(8) . .
O103 Ni11 Ni13 O13 176.40(8) . .
N103 Ni11 Ni13 O13 73.84(13) . .
N101 Ni11 Ni13 O101 16.66(13) . .
O1H Ni11 Ni13 O101 -149.73(12) . .
O11 Ni11 Ni13 O101 100.52(10) . .
O103 Ni11 Ni13 O101 -82.87(10) . .
N103 Ni11 Ni13 O101 174.57(14) . .
N101 Ni11 Ni13 O3W 100.34(12) . .
O101 Ni11 Ni13 O3W 83.68(10) . .
O1H Ni11 Ni13 O3W -66.05(11) . .
O11 Ni11 Ni13 O3W -175.79(9) . .
O103 Ni11 Ni13 O3W 0.81(8) . .
N103 Ni11 Ni13 O3W -101.75(13) . .
N101 Ni11 Ni13 O1H 166.39(13) . .
O101 Ni11 Ni13 O1H 149.73(12) . .
O11 Ni11 Ni13 O1H -109.74(10) . .
O103 Ni11 Ni13 O1H 66.86(10) . .
N103 Ni11 Ni13 O1H -35.70(14) . .
N101 Ni11 Ni13 O3W -161.15(12) . 2_656
O101 Ni11 Ni13 O3W -177.81(11) . 2_656
O1H Ni11 Ni13 O3W 32.45(11) . 2_656
O11 Ni11 Ni13 O3W -77.29(10) . 2_656
O103 Ni11 Ni13 O3W 99.32(9) . 2_656
N103 Ni11 Ni13 O3W -3.25(14) . 2_656
N102 Ni12 Cl1 Ni12 -145.65(7) . 2_656
O102 Ni12 Cl1 Ni12 -57.56(6) . 2_656
O1H Ni12 Cl1 Ni12 36.26(6) . 2_656
N104 Ni12 Cl1 Ni12 132.56(7) . 2_656
N101 Ni11 O101 C100 37.5(2) . .
O1H Ni11 O101 C100 -133.9(2) . .
O11 Ni11 O101 C100 129.3(2) . .
O103 Ni11 O101 C100 -53.7(2) . .
Ni13 Ni11 O101 C100 -154.7(2) . .
N101 Ni11 O101 Ni13 -167.86(9) . .
O1H Ni11 O101 Ni13 20.76(8) . .
O11 Ni11 O101 Ni13 -76.05(8) . .
O103 Ni11 O101 Ni13 100.99(8) . .
O31 Ni13 O101 C100 -50.4(3) . .
O13 Ni13 O101 C100 -137.2(3) . .
O3W Ni13 O101 C100 38.7(3) . .
O1H Ni13 O101 C100 127.4(3) . .
Ni11 Ni13 O101 C100 147.9(3) . .
O31 Ni13 O101 Ni11 161.71(8) . .
O13 Ni13 O101 Ni11 74.88(8) . .
O3W Ni13 O101 Ni11 -109.19(8) . .
O1H Ni13 O101 Ni11 -20.51(8) . .
N102 Ni12 O102 C119 29.4(2) . .
O103 Ni12 O102 C119 130.4(2) . .
O1H Ni12 O102 C119 -149.3(2) . .
N104 Ni12 O102 C119 52.9(6) . .
Cl1 Ni12 O102 C119 -57.6(2) . .
N102 Ni12 O103 C126 -33.6(2) . .
O102 Ni12 O103 C126 -121.61(19) . .
O1H Ni12 O103 C126 144.5(2) . .
N104 Ni12 O103 C126 47.84(19) . .
N102 Ni12 O103 Ni11 -154.89(9) . .
O102 Ni12 O103 Ni11 117.06(8) . .
O1H Ni12 O103 Ni11 23.15(8) . .
N104 Ni12 O103 Ni11 -73.49(9) . .
N101 Ni11 O103 C126 38.2(2) . .
O101 Ni11 O103 C126 128.37(19) . .
O1H Ni11 O103 C126 -147.41(19) . .
N103 Ni11 O103 C126 -45.36(19) . .
Ni13 Ni11 O103 C126 171.83(18) . .
N101 Ni11 O103 Ni12 161.89(9) . .
O101 Ni11 O103 Ni12 -107.94(8) . .
O1H Ni11 O103 Ni12 -23.71(8) . .
N103 Ni11 O103 Ni12 78.34(9) . .
Ni13 Ni11 O103 Ni12 -64.47(6) . .
O101 Ni11 N101 C106 -33.0(2) . .
O1H Ni11 N101 C106 25.1(7) . .
O11 Ni11 N101 C106 -123.5(2) . .
O103 Ni11 N101 C106 58.2(2) . .
N103 Ni11 N101 C106 149.1(2) . .
Ni13 Ni11 N101 C106 -44.5(3) . .
O101 Ni11 N101 C107 168.1(2) . .
O1H Ni11 N101 C107 -133.8(5) . .
O11 Ni11 N101 C107 77.5(2) . .
O103 Ni11 N101 C107 -100.7(2) . .
N103 Ni11 N101 C107 -9.8(2) . .
Ni13 Ni11 N101 C107 156.63(17) . .
O102 Ni12 N102 C113 -24.1(3) . .
O103 Ni12 N102 C113 -113.2(3) . .
N104 Ni12 N102 C113 160.2(3) . .
Cl1 Ni12 N102 C113 67.8(3) . .
O102 Ni12 N102 C112 169.2(2) . .
O103 Ni12 N102 C112 80.1(2) . .
N104 Ni12 N102 C112 -6.5(2) . .
Cl1 Ni12 N102 C112 -98.8(2) . .
N101 Ni11 N103 C108 28.96(18) . .
O1H Ni11 N103 C108 -159.61(17) . .
O11 Ni11 N103 C108 -63.14(18) . .
O103 Ni11 N103 C108 119.99(18) . .
Ni13 Ni11 N103 C108 -134.92(15) . .
N101 Ni11 N103 C120 -95.9(2) . .
O1H Ni11 N103 C120 75.5(2) . .
O11 Ni11 N103 C120 172.0(2) . .
O103 Ni11 N103 C120 -4.9(2) . .
Ni13 Ni11 N103 C120 100.2(2) . .
N101 Ni11 N103 C109 148.7(2) . .
O1H Ni11 N103 C109 -39.9(2) . .
O11 Ni11 N103 C109 56.6(2) . .
O103 Ni11 N103 C109 -120.3(2) . .
Ni13 Ni11 N103 C109 -15.2(3) . .
N102 Ni12 N104 C111 -19.10(19) . .
O102 Ni12 N104 C111 -42.8(6) . .
O103 Ni12 N104 C111 -120.42(19) . .
O1H Ni12 N104 C111 159.49(18) . .
Cl1 Ni12 N104 C111 67.71(18) . .
N102 Ni12 N104 C120 103.1(2) . .
O102 Ni12 N104 C120 79.4(5) . .
O103 Ni12 N104 C120 1.81(19) . .
O1H Ni12 N104 C120 -78.3(2) . .
Cl1 Ni12 N104 C120 -170.05(19) . .
N102 Ni12 N104 C110 -140.1(2) . .
O102 Ni12 N104 C110 -163.8(4) . .
O103 Ni12 N104 C110 118.6(2) . .
O1H Ni12 N104 C110 38.5(2) . .
Cl1 Ni12 N104 C110 -53.3(2) . .
O31 Ni13 O3W Ni13 -73.69(8) . 2_656
O13 Ni13 O3W Ni13 -9.0(5) . 2_656
O101 Ni13 O3W Ni13 -168.00(8) . 2_656
O1H Ni13 O3W Ni13 109.39(9) . 2_656
O3W Ni13 O3W Ni13 16.70(11) 2_656 2_656
Ni11 Ni13 O3W Ni13 148.45(5) . 2_656
N101 Ni11 O1H Ni13 -79.0(5) . .
O101 Ni11 O1H Ni13 -20.55(8) . .
O11 Ni11 O1H Ni13 69.34(9) . .
O103 Ni11 O1H Ni13 -112.71(8) . .
N103 Ni11 O1H Ni13 158.32(8) . .
N101 Ni11 O1H Ni12 56.9(5) . .
O101 Ni11 O1H Ni12 115.38(9) . .
O11 Ni11 O1H Ni12 -154.73(8) . .
O103 Ni11 O1H Ni12 23.21(8) . .
N103 Ni11 O1H Ni12 -65.76(10) . .
Ni13 Ni11 O1H Ni12 135.93(11) . .
O13 Ni13 O1H Ni11 -68.40(8) . .
O101 Ni13 O1H Ni11 20.20(8) . .
O3W Ni13 O1H Ni11 121.64(8) . .
O3W Ni13 O1H Ni11 -156.34(8) 2_656 .
O13 Ni13 O1H Ni12 -167.35(14) . .
O101 Ni13 O1H Ni12 -78.75(15) . .
O3W Ni13 O1H Ni12 22.69(15) . .
O3W Ni13 O1H Ni12 104.71(15) 2_656 .
Ni11 Ni13 O1H Ni12 -98.95(16) . .
O102 Ni12 O1H Ni11 -112.50(9) . .
O103 Ni12 O1H Ni11 -23.76(8) . .
N104 Ni12 O1H Ni11 63.41(10) . .
Cl1 Ni12 O1H Ni11 155.49(6) . .
O102 Ni12 O1H Ni13 -14.72(15) . .
O103 Ni12 O1H Ni13 74.03(15) . .
N104 Ni12 O1H Ni13 161.19(15) . .
Cl1 Ni12 O1H Ni13 -106.73(14) . .
O31 Ni13 O13 C10 -135.2(2) . .
O101 Ni13 O13 C10 -40.6(2) . .
O3W Ni13 O13 C10 160.0(4) . .
O1H Ni13 O13 C10 42.0(2) . .
O3W Ni13 O13 C10 134.5(2) 2_656 .
Ni11 Ni13 O13 C10 1.3(2) . .
O13 Ni13 O31 C30 -122.37(17) . .
O101 Ni13 O31 C30 148.60(16) . .
O3W Ni13 O31 C30 47.34(16) . .
O3W Ni13 O31 C30 -34.68(17) 2_656 .
Ni11 Ni13 O31 C30 166.02(11) . .
N101 Ni11 O11 C10 132.4(2) . .
O101 Ni11 O11 C10 42.2(2) . .
O1H Ni11 O11 C10 -42.3(2) . .
N103 Ni11 O11 C10 -144.1(2) . .
Ni13 Ni11 O11 C10 -0.7(2) . .
Ni11 O11 C10 O13 2.0(4) . .
Ni11 O11 C10 C11 -179.0(2) . .
Ni13 O13 C10 O11 -2.4(4) . .
Ni13 O13 C10 C11 178.6(2) . .
Ni13 O31 C30 O31 -3.37(10) . 2_656
Ni13 O31 C30 C31 176.63(10) . .
Ni11 O101 C100 C101 154.9(2) . .
Ni13 O101 C100 C101 13.7(4) . .
Ni11 O101 C100 C105 -25.7(3) . .
Ni13 O101 C100 C105 -166.9(2) . .
O101 C100 C101 C102 -177.4(3) . .
C105 C100 C101 C102 3.3(4) . .
C100 C101 C102 C103 -1.2(5) . .
C101 C102 C103 C104 -1.2(5) . .
C102 C103 C104 C105 1.5(5) . .
C103 C104 C105 C100 0.6(5) . .
C103 C104 C105 C106 -178.7(3) . .
O101 C100 C105 C104 177.7(3) . .
C101 C100 C105 C104 -2.9(4) . .
O101 C100 C105 C106 -3.1(4) . .
C101 C100 C105 C106 176.3(3) . .
C107 N101 C106 C105 175.4(3) . .
Ni11 N101 C106 C105 17.6(4) . .
C104 C105 C106 N101 -173.1(3) . .
C100 C105 C106 N101 7.7(5) . .
C106 N101 C107 C108 -171.1(3) . .
Ni11 N101 C107 C108 -11.7(3) . .
C120 N103 C108 C107 80.5(3) . .
C109 N103 C108 C107 -164.5(3) . .
Ni11 N103 C108 C107 -44.3(3) . .
N101 C107 C108 N103 38.7(4) . .
C108 N103 C109 C110 -152.2(3) . .
C120 N103 C109 C110 -29.8(3) . .
Ni11 N103 C109 C110 92.8(2) . .
C111 N104 C110 C109 147.2(3) . .
C120 N104 C110 C109 28.1(3) . .
Ni12 N104 C110 C109 -95.9(2) . .
N103 C109 C110 N104 1.0(3) . .
C120 N104 C111 C112 -82.5(3) . .
C110 N104 C111 C112 164.5(3) . .
Ni12 N104 C111 C112 41.6(3) . .
C113 N102 C112 C111 -137.1(3) . .
Ni12 N102 C112 C111 30.6(3) . .
N104 C111 C112 N102 -49.3(4) . .
C112 N102 C113 C114 178.3(3) . .
Ni12 N102 C113 C114 12.1(4) . .
N102 C113 C114 C115 -175.2(3) . .
N102 C113 C114 C119 6.5(5) . .
C119 C114 C115 C116 0.3(5) . .
C113 C114 C115 C116 -178.1(3) . .
C114 C115 C116 C117 0.9(5) . .
C115 C116 C117 C118 -1.1(5) . .
C116 C117 C118 C119 0.2(5) . .
Ni12 O102 C119 C118 159.8(2) . .
Ni12 O102 C119 C114 -22.3(4) . .
C117 C118 C119 O102 179.0(3) . .
C117 C118 C119 C114 1.0(4) . .
C115 C114 C119 O102 -179.2(3) . .
C113 C114 C119 O102 -0.9(4) . .
C115 C114 C119 C118 -1.2(4) . .
C113 C114 C119 C118 177.0(3) . .
C108 N103 C120 N104 167.9(2) . .
C109 N103 C120 N104 47.7(3) . .
Ni11 N103 C120 N104 -73.4(2) . .
C108 N103 C120 C121 -68.0(3) . .
C109 N103 C120 C121 171.8(2) . .
Ni11 N103 C120 C121 50.7(3) . .
C111 N104 C120 N103 -165.4(2) . .
C110 N104 C120 N103 -46.9(3) . .
Ni12 N104 C120 N103 76.6(2) . .
C111 N104 C120 C121 71.4(3) . .
C110 N104 C120 C121 -170.0(2) . .
Ni12 N104 C120 C121 -46.5(3) . .
N103 C120 C121 C122 120.1(3) . .
N104 C120 C121 C122 -123.8(3) . .
N103 C120 C121 C126 -59.8(4) . .
N104 C120 C121 C126 56.3(4) . .
C126 C121 C122 C123 1.3(5) . .
C120 C121 C122 C123 -178.6(3) . .
C121 C122 C123 C124 -0.3(5) . .
C122 C123 C124 C125 -0.3(5) . .
C123 C124 C125 C126 0.1(5) . .
Ni12 O103 C126 C125 125.4(2) . .
Ni11 O103 C126 C125 -124.4(2) . .
Ni12 O103 C126 C121 -56.5(3) . .
Ni11 O103 C126 C121 53.7(3) . .
C124 C125 C126 O103 179.0(3) . .
C124 C125 C126 C121 0.9(4) . .
C122 C121 C126 O103 -179.7(3) . .
C120 C121 C126 O103 0.2(4) . .
C122 C121 C126 C125 -1.5(4) . .
C120 C121 C126 C125 178.3(3) . .
